data_2230635
loop_
_publ_author_name
'Li, Heping'
'Liu, Pei'
'Yang, Yunxia'

_publ_section_title
;
 Tetraethylammonium 4-hydroxybenzoate monohydrate
;
_journal_coeditor_code FJ2433
_journal_issue 7
_journal_name_full 'Acta Crystallographica Section E'
_journal_page_first o1788
_journal_paper_doi 10.1107/S1600536811024044
_journal_volume 67
_journal_year 2011
_chemical_formula_iupac 'C8 H20 N +, C7 H5 O3 -, H2 O'
_chemical_formula_moiety 'C8 H20 N +, C7 H5 O3 -, H2 O'
_chemical_formula_sum 'C15 H27 N O4'
_chemical_formula_weight 285.38
_chemical_name_systematic
;
Tetraethylammonium 4-hydroxybenzoate monohydrate
;
_space_group_IT_number 14
_symmetry_cell_setting monoclinic
_symmetry_space_group_name_Hall '-P 2yn'
_symmetry_space_group_name_H-M 'P 1 21/n 1'
_atom_sites_solution_hydrogens geom
_atom_sites_solution_primary direct
_atom_sites_solution_secondary difmap
_audit_creation_method SHELXL-97
_cell_angle_alpha 90.00
_cell_angle_beta 96.3780(10)
_cell_angle_gamma 90.00
_cell_formula_units_Z 4
_cell_length_a 9.6082(10)
_cell_length_b 16.2610(16)
_cell_length_c 10.4478(10)
_cell_measurement_reflns_used 2665
_cell_measurement_temperature 296(2)
_cell_measurement_theta_max 27.5
_cell_measurement_theta_min 3.05
_cell_volume 1622.2(3)
_computing_cell_refinement 'SAINT (Bruker, 2007)'
_computing_data_collection 'APEX2 (Bruker, 2007)'
_computing_data_reduction 'SAINT (Bruker, 2007)'
_computing_molecular_graphics 'SHELXL97 (Sheldrick, 2008)'
_computing_publication_material 'SHELXL97 (Sheldrick, 2008) and <i>publCIF</i> (Westrip, 2010)'
_computing_structure_refinement 'SHELXL97 (Sheldrick, 2008)'
_computing_structure_solution 'SHELXS97 (Sheldrick, 2008)'
_diffrn_ambient_temperature 296(2)
_diffrn_measured_fraction_theta_full 0.992
_diffrn_measured_fraction_theta_max 0.992
_diffrn_measurement_device_type 'Bruker SMART APEX'
_diffrn_measurement_method '\f and \w'
_diffrn_radiation_monochromator graphite
_diffrn_radiation_source 'fine-focus sealed tube'
_diffrn_radiation_type MoK\a
_diffrn_radiation_wavelength 0.71073
_diffrn_reflns_av_R_equivalents 0.0145
_diffrn_reflns_av_sigmaI/netI 0.0217
_diffrn_reflns_limit_h_max 12
_diffrn_reflns_limit_h_min -8
_diffrn_reflns_limit_k_max 16
_diffrn_reflns_limit_k_min -21
_diffrn_reflns_limit_l_max 13
_diffrn_reflns_limit_l_min -12
_diffrn_reflns_number 7411
_diffrn_reflns_theta_full 27.66
_diffrn_reflns_theta_max 27.66
_diffrn_reflns_theta_min 3.05
_exptl_absorpt_coefficient_mu 0.084
_exptl_absorpt_correction_T_max 0.9835
_exptl_absorpt_correction_T_min 0.9469
_exptl_absorpt_correction_type multi-scan
_exptl_absorpt_process_details '(SADABS; Sheldrick, 1996)'
_exptl_crystal_colour colorless
_exptl_crystal_density_diffrn 1.168
_exptl_crystal_density_method 'not measured'
_exptl_crystal_description block
_exptl_crystal_F_000 624
_exptl_crystal_size_max 0.66
_exptl_crystal_size_mid 0.37
_exptl_crystal_size_min 0.20
_refine_diff_density_max 0.353
_refine_diff_density_min -0.192
_refine_ls_extinction_coef 0.011(3)
_refine_ls_extinction_expression Fc^*^=kFc[1+0.001xFc^2^\l^3^/sin(2\q)]^-1/4^
_refine_ls_extinction_method 'SHELXL97 (Sheldrick, 2008)'
_refine_ls_goodness_of_fit_ref 1.055
_refine_ls_hydrogen_treatment constr
_refine_ls_matrix_type full
_refine_ls_number_parameters 182
_refine_ls_number_reflns 3774
_refine_ls_number_restraints 4
_refine_ls_restrained_S_all 1.054
_refine_ls_R_factor_all 0.0747
_refine_ls_R_factor_gt 0.0553
_refine_ls_shift/su_max 0.001
_refine_ls_shift/su_mean 0.000
_refine_ls_structure_factor_coef Fsqd
_refine_ls_weighting_details 'calc w=1/[\s^2^(Fo^2^)+(0.0974P)^2^+0.3052P] where P=(Fo^2^+2Fc^2^)/3'
_refine_ls_weighting_scheme calc
_refine_ls_wR_factor_gt 0.1634
_refine_ls_wR_factor_ref 0.1811
_reflns_number_gt 2730
_reflns_number_total 3774
_reflns_threshold_expression I>2\s(I)
_cod_data_source_file fj2433.cif
_cod_data_source_block I
_cod_original_sg_symbol_H-M 'P 21/n'
_cod_database_code 2230635
_cod_database_fobs_code 2230635

loop_
_symmetry_equiv_pos_as_xyz
'x, y, z'
'-x+1/2, y+1/2, -z+1/2'
'-x, -y, -z'
'x-1/2, -y-1/2, z-1/2'

loop_
_atom_site_type_symbol
_atom_site_label
_atom_site_fract_x
_atom_site_fract_y
_atom_site_fract_z
_atom_site_U_iso_or_equiv
_atom_site_adp_type
_atom_site_calc_flag
_atom_site_refinement_flags
_atom_site_occupancy
_atom_site_symmetry_multiplicity
_atom_site_disorder_assembly
_atom_site_disorder_group
C C1 0.18857(16) 0.99878(8) 0.16322(14) 0.0403(3) Uani d . 1 1 . .
C C2 0.14101(18) 0.92648(9) 0.10187(15) 0.0455(4) Uani d . 1 1 . .
H H2A 0.0914 0.9286 0.0203 0.055 Uiso calc R 1 1 . .
C C3 0.16740(16) 0.85171(9) 0.16210(15) 0.0418(4) Uani d . 1 1 . .
H H3A 0.1363 0.8037 0.1197 0.050 Uiso calc R 1 1 . .
C C4 0.23956(15) 0.84650(9) 0.28496(14) 0.0378(3) Uani d . 1 1 . .
C C5 0.28608(17) 0.91927(9) 0.34473(14) 0.0425(4) Uani d . 1 1 . .
H H5A 0.3344 0.9173 0.4269 0.051 Uiso calc R 1 1 . .
C C6 0.26236(17) 0.99454(9) 0.28514(15) 0.0432(4) Uani d . 1 1 . .
H H6A 0.2958 1.0424 0.3266 0.052 Uiso calc R 1 1 . .
C C7 0.26794(17) 0.76486(9) 0.35068(16) 0.0459(4) Uani d . 1 1 . .
C C8 0.3736(2) 0.18451(12) 0.6489(2) 0.0616(5) Uani d . 1 1 . .
H H8A 0.4666 0.1638 0.6772 0.074 Uiso calc R 1 1 . .
H H8B 0.3597 0.1803 0.5558 0.074 Uiso calc R 1 1 . .
C C9 0.3679(3) 0.27388(14) 0.6854(3) 0.0901(8) Uani d . 1 1 . .
H H9A 0.4380 0.3038 0.6459 0.135 Uiso calc R 1 1 . .
H H9B 0.3850 0.2792 0.7773 0.135 Uiso calc R 1 1 . .
H H9C 0.2770 0.2957 0.6562 0.135 Uiso calc R 1 1 . .
C C10 0.2876(3) 0.13132(17) 0.8501(2) 0.0807(7) Uani d . 1 1 . .
H H10A 0.2722 0.1871 0.8782 0.097 Uiso calc R 1 1 . .
H H10B 0.2170 0.0967 0.8824 0.097 Uiso calc R 1 1 . .
C C11 0.4301(3) 0.1034(3) 0.9102(3) 0.1159(11) Uani d . 1 1 . .
H H11A 0.4337 0.1059 1.0023 0.174 Uiso calc R 1 1 . .
H H11B 0.5008 0.1386 0.8820 0.174 Uiso calc R 1 1 . .
H H11C 0.4462 0.0478 0.8844 0.174 Uiso calc R 1 1 . .
C C12 0.1202(2) 0.15932(15) 0.6641(2) 0.0728(6) Uani d . 1 1 . .
H H12A 0.1101 0.2136 0.7003 0.087 Uiso calc R 1 1 . .
H H12B 0.0550 0.1231 0.7008 0.087 Uiso calc R 1 1 . .
C C13 0.0797(3) 0.1640(2) 0.5198(3) 0.1107(11) Uani d . 1 1 . .
H H13A -0.0148 0.1837 0.5028 0.166 Uiso calc R 1 1 . .
H H13B 0.0863 0.1103 0.4828 0.166 Uiso calc R 1 1 . .
H H13C 0.1418 0.2009 0.4824 0.166 Uiso calc R 1 1 . .
C C14 0.2893(3) 0.04401(13) 0.6544(2) 0.0742(6) Uani d . 1 1 . .
H H14A 0.3847 0.0273 0.6828 0.089 Uiso calc R 1 1 . .
H H14B 0.2791 0.0457 0.5611 0.089 Uiso calc R 1 1 . .
C C15 0.1902(4) -0.02043(18) 0.6972(4) 0.1230(13) Uani d . 1 1 . .
H H15A 0.2104 -0.0727 0.6607 0.185 Uiso calc R 1 1 . .
H H15B 0.0954 -0.0051 0.6684 0.185 Uiso calc R 1 1 . .
H H15C 0.2019 -0.0243 0.7894 0.185 Uiso calc R 1 1 . .
O O1 0.15893(14) 1.07037(7) 0.10032(11) 0.0582(4) Uani d D 1 1 . .
H H1A 0.2006 1.1118 0.1392 0.087 Uiso d RD 1 1 . .
O O2 0.33056(16) 0.76395(8) 0.46118(13) 0.0680(4) Uani d . 1 1 . .
O O3 0.22788(15) 0.70078(7) 0.28835(14) 0.0638(4) Uani d . 1 1 . .
N N1 0.26670(15) 0.12929(9) 0.70443(14) 0.0503(4) Uani d . 1 1 . .
O O1W 0.5320(2) 0.14390(11) 0.3390(2) 0.0996(7) Uani d D 1 1 . .
H H1WA 0.4672 0.1691 0.2931 0.149 Uiso d RD 1 1 . .
H H1WB 0.5733 0.1776 0.3931 0.149 Uiso d RD 1 1 . .

loop_
_atom_site_aniso_label
_atom_site_aniso_U_11
_atom_site_aniso_U_22
_atom_site_aniso_U_33
_atom_site_aniso_U_12
_atom_site_aniso_U_13
_atom_site_aniso_U_23
C1 0.0476(8) 0.0300(7) 0.0427(8) -0.0005(6) 0.0027(6) 0.0021(6)
C2 0.0564(9) 0.0385(8) 0.0393(8) -0.0032(7) -0.0053(7) 0.0000(6)
C3 0.0492(8) 0.0299(7) 0.0451(8) -0.0055(6) 0.0000(6) -0.0037(6)
C4 0.0400(7) 0.0301(7) 0.0430(8) -0.0015(5) 0.0034(6) 0.0004(6)
C5 0.0515(9) 0.0348(7) 0.0395(8) -0.0012(6) -0.0033(6) -0.0005(6)
C6 0.0562(9) 0.0284(7) 0.0434(8) -0.0030(6) -0.0008(7) -0.0045(6)
C7 0.0498(9) 0.0318(7) 0.0542(9) -0.0047(6) -0.0030(7) 0.0046(6)
C8 0.0608(11) 0.0550(10) 0.0710(12) -0.0007(8) 0.0169(9) 0.0034(9)
C9 0.107(2) 0.0529(13) 0.109(2) -0.0090(12) 0.0082(15) -0.0034(12)
C10 0.0904(16) 0.0989(18) 0.0554(12) 0.0158(13) 0.0194(11) 0.0025(11)
C11 0.107(2) 0.166(3) 0.0718(16) 0.019(2) -0.0044(14) 0.0254(19)
C12 0.0571(11) 0.0777(15) 0.0860(15) 0.0130(10) 0.0190(10) 0.0032(11)
C13 0.0775(17) 0.160(3) 0.0901(19) 0.0169(18) -0.0113(14) 0.0174(19)
C14 0.0847(15) 0.0489(11) 0.0935(16) 0.0037(10) 0.0303(12) -0.0080(10)
C15 0.129(3) 0.0585(15) 0.190(4) -0.0202(16) 0.057(3) -0.0009(18)
O1 0.0822(9) 0.0318(6) 0.0553(7) -0.0057(5) -0.0164(6) 0.0071(5)
O2 0.0993(11) 0.0417(7) 0.0567(8) -0.0127(6) -0.0194(7) 0.0118(6)
O3 0.0779(9) 0.0287(6) 0.0770(9) -0.0041(5) -0.0254(7) 0.0012(5)
N1 0.0538(8) 0.0479(8) 0.0519(8) 0.0078(6) 0.0181(6) -0.0004(6)
O1W 0.0941(12) 0.0703(11) 0.1225(15) 0.0175(9) -0.0410(11) -0.0246(10)

loop_
_atom_type_symbol
_atom_type_description
_atom_type_scat_dispersion_real
_atom_type_scat_dispersion_imag
_atom_type_scat_source
C C 0.0033 0.0016 'International Tables Vol C Tables 4.2.6.8 and 6.1.1.4'
H H 0.0000 0.0000 'International Tables Vol C Tables 4.2.6.8 and 6.1.1.4'
N N 0.0061 0.0033 'International Tables Vol C Tables 4.2.6.8 and 6.1.1.4'
O O 0.0106 0.0060 'International Tables Vol C Tables 4.2.6.8 and 6.1.1.4'

loop_
_geom_angle_atom_site_label_1
_geom_angle_atom_site_label_2
_geom_angle_atom_site_label_3
_geom_angle_site_symmetry_1
_geom_angle_site_symmetry_3
_geom_angle
_geom_angle_publ_flag
O1 C1 C6 . . 123.17(13) ?
O1 C1 C2 . . 117.58(13) ?
C6 C1 C2 . . 119.25(13) ?
C3 C2 C1 . . 120.01(13) ?
C3 C2 H2A . . 120.0 ?
C1 C2 H2A . . 120.0 ?
C2 C3 C4 . . 121.45(13) ?
C2 C3 H3A . . 119.3 ?
C4 C3 H3A . . 119.3 ?
C5 C4 C3 . . 117.73(13) ?
C5 C4 C7 . . 120.89(13) ?
C3 C4 C7 . . 121.38(13) ?
C6 C5 C4 . . 121.60(13) ?
C6 C5 H5A . . 119.2 ?
C4 C5 H5A . . 119.2 ?
C5 C6 C1 . . 119.96(13) ?
C5 C6 H6A . . 120.0 ?
C1 C6 H6A . . 120.0 ?
O2 C7 O3 . . 123.84(14) ?
O2 C7 C4 . . 118.63(13) ?
O3 C7 C4 . . 117.51(14) ?
C9 C8 N1 . . 115.27(19) ?
C9 C8 H8A . . 108.5 ?
N1 C8 H8A . . 108.5 ?
C9 C8 H8B . . 108.5 ?
N1 C8 H8B . . 108.5 ?
H8A C8 H8B . . 107.5 ?
C8 C9 H9A . . 109.5 ?
C8 C9 H9B . . 109.5 ?
H9A C9 H9B . . 109.5 ?
C8 C9 H9C . . 109.5 ?
H9A C9 H9C . . 109.5 ?
H9B C9 H9C . . 109.5 ?
C11 C10 N1 . . 115.1(2) ?
C11 C10 H10A . . 108.5 ?
N1 C10 H10A . . 108.5 ?
C11 C10 H10B . . 108.5 ?
N1 C10 H10B . . 108.5 ?
H10A C10 H10B . . 107.5 ?
C10 C11 H11A . . 109.5 ?
C10 C11 H11B . . 109.5 ?
H11A C11 H11B . . 109.5 ?
C10 C11 H11C . . 109.5 ?
H11A C11 H11C . . 109.5 ?
H11B C11 H11C . . 109.5 ?
N1 C12 C13 . . 115.08(19) ?
N1 C12 H12A . . 108.5 ?
C13 C12 H12A . . 108.5 ?
N1 C12 H12B . . 108.5 ?
C13 C12 H12B . . 108.5 ?
H12A C12 H12B . . 107.5 ?
C12 C13 H13A . . 109.5 ?
C12 C13 H13B . . 109.5 ?
H13A C13 H13B . . 109.5 ?
C12 C13 H13C . . 109.5 ?
H13A C13 H13C . . 109.5 ?
H13B C13 H13C . . 109.5 ?
N1 C14 C15 . . 114.5(2) ?
N1 C14 H14A . . 108.6 ?
C15 C14 H14A . . 108.6 ?
N1 C14 H14B . . 108.6 ?
C15 C14 H14B . . 108.6 ?
H14A C14 H14B . . 107.6 ?
C14 C15 H15A . . 109.5 ?
C14 C15 H15B . . 109.5 ?
H15A C15 H15B . . 109.5 ?
C14 C15 H15C . . 109.5 ?
H15A C15 H15C . . 109.5 ?
H15B C15 H15C . . 109.5 ?
C1 O1 H1A . . 112.5 ?
C12 N1 C14 . . 111.59(17) ?
C12 N1 C10 . . 106.87(15) ?
C14 N1 C10 . . 111.14(17) ?
C12 N1 C8 . . 110.52(15) ?
C14 N1 C8 . . 106.31(14) ?
C10 N1 C8 . . 110.46(17) ?
H1WA O1W H1WB . . 108.8 ?

loop_
_geom_bond_atom_site_label_1
_geom_bond_atom_site_label_2
_geom_bond_site_symmetry_2
_geom_bond_distance
_geom_bond_publ_flag
C1 O1 . 1.3515(17) ?
C1 C6 . 1.389(2) ?
C1 C2 . 1.392(2) ?
C2 C3 . 1.379(2) ?
C2 H2A . 0.9300 ?
C3 C4 . 1.392(2) ?
C3 H3A . 0.9300 ?
C4 C5 . 1.389(2) ?
C4 C7 . 1.505(2) ?
C5 C6 . 1.381(2) ?
C5 H5A . 0.9300 ?
C6 H6A . 0.9300 ?
C7 O2 . 1.241(2) ?
C7 O3 . 1.2658(19) ?
C8 C9 . 1.505(3) ?
C8 N1 . 1.526(2) ?
C8 H8A . 0.9700 ?
C8 H8B . 0.9700 ?
C9 H9A . 0.9600 ?
C9 H9B . 0.9600 ?
C9 H9C . 0.9600 ?
C10 C11 . 1.511(4) ?
C10 N1 . 1.513(3) ?
C10 H10A . 0.9700 ?
C10 H10B . 0.9700 ?
C11 H11A . 0.9600 ?
C11 H11B . 0.9600 ?
C11 H11C . 0.9600 ?
C12 N1 . 1.505(2) ?
C12 C13 . 1.516(4) ?
C12 H12A . 0.9700 ?
C12 H12B . 0.9700 ?
C13 H13A . 0.9600 ?
C13 H13B . 0.9600 ?
C13 H13C . 0.9600 ?
C14 N1 . 1.506(2) ?
C14 C15 . 1.516(4) ?
C14 H14A . 0.9700 ?
C14 H14B . 0.9700 ?
C15 H15A . 0.9600 ?
C15 H15B . 0.9600 ?
C15 H15C . 0.9600 ?
O1 H1A . 0.8614 ?
O1W H1WA . 0.8477 ?
O1W H1WB . 0.8531 ?

loop_
_geom_hbond_atom_site_label_D
_geom_hbond_atom_site_label_H
_geom_hbond_atom_site_label_A
_geom_hbond_site_symmetry_A
_geom_hbond_distance_DH
_geom_hbond_distance_HA
_geom_hbond_distance_DA
_geom_hbond_angle_DHA
O1 H1A O3 2 0.86 1.74 2.5984(16) 175
O1W H1WA O3 2_545 0.85 2.04 2.850(2) 161
O1W H1WB O2 3_666 0.85 1.94 2.781(2) 169

loop_
_geom_torsion_atom_site_label_1
_geom_torsion_atom_site_label_2
_geom_torsion_atom_site_label_3
_geom_torsion_atom_site_label_4
_geom_torsion_site_symmetry_1
_geom_torsion_site_symmetry_2
_geom_torsion_site_symmetry_3
_geom_torsion_site_symmetry_4
_geom_torsion
_geom_torsion_publ_flag
O1 C1 C2 C3 . . . . -179.51(15) ?
C6 C1 C2 C3 . . . . -0.1(3) ?
C1 C2 C3 C4 . . . . 0.9(3) ?
C2 C3 C4 C5 . . . . -0.8(2) ?
C2 C3 C4 C7 . . . . 179.84(15) ?
C3 C4 C5 C6 . . . . -0.1(2) ?
C7 C4 C5 C6 . . . . 179.22(15) ?
C4 C5 C6 C1 . . . . 1.0(3) ?
O1 C1 C6 C5 . . . . 178.56(15) ?
C2 C1 C6 C5 . . . . -0.9(2) ?
C5 C4 C7 O2 . . . . 2.0(2) ?
C3 C4 C7 O2 . . . . -178.72(16) ?
C5 C4 C7 O3 . . . . -176.97(16) ?
C3 C4 C7 O3 . . . . 2.3(2) ?
C13 C12 N1 C14 . . . . -59.8(3) ?
C13 C12 N1 C10 . . . . 178.5(2) ?
C13 C12 N1 C8 . . . . 58.3(3) ?
C15 C14 N1 C12 . . . . -58.3(3) ?
C15 C14 N1 C10 . . . . 60.9(3) ?
C15 C14 N1 C8 . . . . -178.9(2) ?
C11 C10 N1 C12 . . . . -179.8(2) ?
C11 C10 N1 C14 . . . . 58.2(3) ?
C11 C10 N1 C8 . . . . -59.5(3) ?
C9 C8 N1 C12 . . . . 57.8(2) ?
C9 C8 N1 C14 . . . . 179.1(2) ?
C9 C8 N1 C10 . . . . -60.3(2) ?

loop_
_cod_related_entry_id
_cod_related_entry_database
_cod_related_entry_code
1 ChemSpider 30656763
